data_2203058
loop_
_publ_author_name
'Tian-Tian Pan'
'Duan-Jun Xu'

_publ_section_title
;
 Quinolinium trichloro(quinoline-\k<i>N</i>)cobaltate(II)
;
_journal_issue 1
_journal_name_full 'Acta Crystallographica Section E'
_journal_page_first m56
_journal_page_last m58
_journal_paper_doi 10.1107/S1600536803028149
_journal_volume 60
_journal_year 2004
_chemical_formula_iupac '(C9 H8 N) [Co Cl3 (C9 H7 N)]'
_chemical_formula_moiety 'C9 H7 Cl3 Co N 1-, C9 H8 N 1+'
_chemical_formula_sum 'C18 H15 Cl3 Co N2'
_chemical_formula_weight 424.60
_chemical_name_systematic
;
 ?
;
_space_group_IT_number 2
_symmetry_cell_setting triclinic
_symmetry_space_group_name_Hall '-P 1'
_symmetry_space_group_name_H-M 'P -1'
_atom_sites_solution_hydrogens geom
_atom_sites_solution_primary direct
_atom_sites_solution_secondary difmap
_audit_creation_method SHELXL-97
_cell_angle_alpha 98.313(2)
_cell_angle_beta 94.589(2)
_cell_angle_gamma 106.191(3)
_cell_formula_units_Z 2
_cell_length_a 8.2395(6)
_cell_length_b 9.4931(7)
_cell_length_c 11.9704(9)
_cell_measurement_reflns_used 5288
_cell_measurement_temperature 295(2)
_cell_measurement_theta_max 24.0
_cell_measurement_theta_min 2.9
_cell_volume 882.56(11)
_computing_cell_refinement PROCESS-AUTO
_computing_data_collection 'PROCESS-AUTO (Rigaku, 1998)'
_computing_data_reduction 'CrystalStructure (Rigaku/MSC, 2002)'
_computing_molecular_graphics 'ORTEP-3 for Windows (Farrugia, 1997)'
_computing_publication_material 'WinGX (Farrugia, 1999)'
_computing_structure_refinement 'SHELXL97 (Sheldrick, 1997)'
_computing_structure_solution 'SIR92 (Altomare et al., 1993)'
_diffrn_ambient_temperature 295(2)
_diffrn_detector_area_resol_mean 10.00
_diffrn_measured_fraction_theta_full 0.99
_diffrn_measured_fraction_theta_max 0.99
_diffrn_measurement_device_type 'Rigaku R-AXIS RAPID'
_diffrn_measurement_method \w
_diffrn_radiation_monochromator graphite
_diffrn_radiation_source 'fine-focus sealed tube'
_diffrn_radiation_type MoK\a
_diffrn_radiation_wavelength 0.71073
_diffrn_reflns_av_R_equivalents 0.020
_diffrn_reflns_av_sigmaI/netI 0.019
_diffrn_reflns_limit_h_max 9
_diffrn_reflns_limit_h_min -9
_diffrn_reflns_limit_k_max 11
_diffrn_reflns_limit_k_min -11
_diffrn_reflns_limit_l_max 13
_diffrn_reflns_limit_l_min -14
_diffrn_reflns_number 6256
_diffrn_reflns_theta_full 25.1
_diffrn_reflns_theta_max 25.1
_diffrn_reflns_theta_min 1.7
_diffrn_standards_decay_% 0
_diffrn_standards_interval_count 0
_diffrn_standards_interval_time 0
_diffrn_standards_number 0
_exptl_absorpt_coefficient_mu 1.428
_exptl_absorpt_correction_T_max 0.792
_exptl_absorpt_correction_T_min 0.680
_exptl_absorpt_correction_type multi-scan
_exptl_absorpt_process_details '(ABSCOR; Higashi, 1995)'
_exptl_crystal_colour blue
_exptl_crystal_density_diffrn 1.598
_exptl_crystal_density_method 'not measured'
_exptl_crystal_description prism
_exptl_crystal_F_000 430
_exptl_crystal_size_max 0.26
_exptl_crystal_size_mid 0.21
_exptl_crystal_size_min 0.16
_refine_diff_density_max 0.35
_refine_diff_density_min -0.26
_refine_ls_extinction_method none
_refine_ls_goodness_of_fit_ref 1.071
_refine_ls_hydrogen_treatment constr
_refine_ls_matrix_type full
_refine_ls_number_parameters 217
_refine_ls_number_reflns 3100
_refine_ls_number_restraints 0
_refine_ls_restrained_S_all 1.071
_refine_ls_R_factor_all 0.038
_refine_ls_R_factor_gt 0.032
_refine_ls_shift/su_max 0.000
_refine_ls_shift/su_mean 0.000
_refine_ls_structure_factor_coef Fsqd
_refine_ls_weighting_details 'calc w = 1/[\s^2^(Fo^2^)+(0.0358P)^2^+0.5005P] where P = (Fo^2^+2Fc^2^)/3'
_refine_ls_weighting_scheme calc
_refine_ls_wR_factor_gt 0.076
_refine_ls_wR_factor_ref 0.079
_reflns_number_gt 2723
_reflns_number_total 3100
_reflns_threshold_expression I>2\s(I)
_cod_data_source_file cv6252.cif
_cod_data_source_block I
_cod_depositor_comments
;
The following automatic conversions were performed:
'_symmetry_cell_setting' value 'Triclinic' changed to 'triclinic'
according to '/home/saulius/struct/CIF-dictionaries/cif_core.dic'
dictionary named 'cif_core.dic' version 2.4.1 from 2010-06-29.

Automatic conversion script
Id: cif_fix_enum 1527 2010-12-29 10:47:43Z saulius 

The following automatic conversions were performed:

'_symmetry_cell_setting' value 'Triclinic' changed to 'triclinic'
according to /home/saulius/struct/CIF-dictionaries/cif_core.dic
dictionary named 'cif_core.dic' version 2.4.1 from 2010-06-29.

Automatic conversion script
Id: cif_fix_values 1715 2011-07-08 13:25:40Z adriana 
;
_cod_database_code 2203058
_cod_database_fobs_code 2203058

loop_
_symmetry_equiv_pos_as_xyz
'x, y, z'
'-x, -y, -z'

loop_
_atom_site_label
_atom_site_fract_x
_atom_site_fract_y
_atom_site_fract_z
_atom_site_U_iso_or_equiv
_atom_site_adp_type
_atom_site_calc_flag
_atom_site_refinement_flags
_atom_site_occupancy
_atom_site_type_symbol
Co 0.24021(4) 0.34749(3) 0.26950(3) 0.04265(12) Uani d . 1 Co
Cl1 0.11133(11) 0.31935(11) 0.42726(7) 0.0778(3) Uani d . 1 Cl
Cl2 0.17021(9) 0.14273(7) 0.13559(6) 0.0593(2) Uani d . 1 Cl
Cl3 0.52367(8) 0.42345(7) 0.33229(6) 0.05235(18) Uani d . 1 Cl
N1 0.1422(2) 0.4993(2) 0.20211(16) 0.0398(4) Uani d . 1 N
N2 0.4532(3) 0.7398(2) 0.43838(19) 0.0543(6) Uani d . 1 N
H2A 0.4985 0.6778 0.4643 0.065 Uiso calc R 1 H
C1 -0.0146(3) 0.4978(3) 0.2207(2) 0.0486(6) Uani d . 1 C
H1 -0.0694 0.4333 0.2668 0.058 Uiso calc R 1 H
C2 -0.1025(3) 0.5866(3) 0.1756(2) 0.0542(7) Uani d . 1 C
H2 -0.2133 0.5800 0.1902 0.065 Uiso calc R 1 H
C3 -0.0235(3) 0.6830(3) 0.1098(2) 0.0512(6) Uani d . 1 C
H3 -0.0794 0.7444 0.0798 0.061 Uiso calc R 1 H
C4 0.2329(4) 0.7878(3) 0.0196(2) 0.0515(6) Uani d . 1 C
H4 0.1816 0.8515 -0.0115 0.062 Uiso calc R 1 H
C5 0.3933(4) 0.7896(3) -0.0002(2) 0.0563(7) Uani d . 1 C
H5 0.4516 0.8549 -0.0444 0.068 Uiso calc R 1 H
C6 0.4712(3) 0.6939(3) 0.0455(2) 0.0511(6) Uani d . 1 C
H6 0.5806 0.6954 0.0306 0.061 Uiso calc R 1 H
C7 0.3899(3) 0.5986(3) 0.1114(2) 0.0442(6) Uani d . 1 C
H7 0.4439 0.5361 0.1416 0.053 Uiso calc R 1 H
C8 0.2233(3) 0.5946(2) 0.13410(18) 0.0353(5) Uani d . 1 C
C9 0.1433(3) 0.6899(3) 0.0872(2) 0.0411(5) Uani d . 1 C
C11 0.2983(4) 0.7360(3) 0.4598(2) 0.0597(7) Uani d . 1 C
H11 0.2414 0.6677 0.5024 0.072 Uiso calc R 1 H
C12 0.2194(4) 0.8321(3) 0.4198(2) 0.0569(7) Uani d . 1 C
H12 0.1098 0.8295 0.4350 0.068 Uiso calc R 1 H
C13 0.3049(3) 0.9314(3) 0.3573(2) 0.0483(6) Uani d . 1 C
H13 0.2522 0.9961 0.3290 0.058 Uiso calc R 1 H
C14 0.5671(4) 1.0400(3) 0.2733(2) 0.0498(6) Uani d . 1 C
H14 0.5200 1.1075 0.2442 0.060 Uiso calc R 1 H
C15 0.7274(4) 1.0407(3) 0.2564(3) 0.0599(7) Uani d . 1 C
H15 0.7903 1.1094 0.2164 0.072 Uiso calc R 1 H
C16 0.7993(4) 0.9393(3) 0.2982(3) 0.0624(8) Uani d . 1 C
H16 0.9096 0.9410 0.2853 0.075 Uiso calc R 1 H
C17 0.7116(4) 0.8380(3) 0.3575(3) 0.0571(7) Uani d . 1 C
H17 0.7605 0.7703 0.3846 0.069 Uiso calc R 1 H
C18 0.5465(3) 0.8372(2) 0.3770(2) 0.0414(5) Uani d . 1 C
C19 0.4706(3) 0.9374(2) 0.33509(19) 0.0392(5) Uani d . 1 C

loop_
_atom_site_aniso_label
_atom_site_aniso_U_11
_atom_site_aniso_U_22
_atom_site_aniso_U_33
_atom_site_aniso_U_12
_atom_site_aniso_U_13
_atom_site_aniso_U_23
Co 0.0474(2) 0.03884(19) 0.0443(2) 0.01331(15) 0.00245(14) 0.01636(14)
Cl1 0.0755(5) 0.1003(6) 0.0563(5) 0.0090(5) 0.0159(4) 0.0388(4)
Cl2 0.0691(5) 0.0452(4) 0.0627(4) 0.0220(3) -0.0056(3) 0.0041(3)
Cl3 0.0481(4) 0.0496(4) 0.0624(4) 0.0174(3) -0.0028(3) 0.0189(3)
N1 0.0416(11) 0.0402(10) 0.0407(11) 0.0150(9) 0.0056(9) 0.0109(8)
N2 0.0742(16) 0.0389(11) 0.0515(13) 0.0174(11) -0.0018(12) 0.0170(10)
C1 0.0431(14) 0.0500(14) 0.0548(16) 0.0138(12) 0.0105(12) 0.0133(12)
C2 0.0409(14) 0.0659(17) 0.0623(17) 0.0268(13) 0.0080(12) 0.0088(14)
C3 0.0539(16) 0.0579(16) 0.0510(15) 0.0331(13) 0.0010(12) 0.0089(12)
C4 0.0705(18) 0.0463(14) 0.0459(15) 0.0263(13) 0.0049(13) 0.0172(11)
C5 0.0717(19) 0.0501(15) 0.0489(16) 0.0135(14) 0.0105(14) 0.0214(12)
C6 0.0475(15) 0.0575(16) 0.0519(15) 0.0157(13) 0.0121(12) 0.0172(12)
C7 0.0458(14) 0.0477(14) 0.0449(14) 0.0193(11) 0.0057(11) 0.0156(11)
C8 0.0414(12) 0.0340(11) 0.0319(11) 0.0138(10) 0.0027(9) 0.0062(9)
C9 0.0512(14) 0.0375(12) 0.0360(12) 0.0179(11) -0.0017(10) 0.0051(9)
C11 0.073(2) 0.0504(16) 0.0487(16) 0.0029(15) 0.0090(14) 0.0165(12)
C12 0.0483(15) 0.0662(18) 0.0518(16) 0.0086(14) 0.0103(13) 0.0101(14)
C13 0.0488(15) 0.0530(15) 0.0480(15) 0.0216(12) 0.0038(12) 0.0125(12)
C14 0.0592(16) 0.0451(14) 0.0500(15) 0.0182(12) 0.0064(12) 0.0185(11)
C15 0.0576(17) 0.0595(17) 0.0592(18) 0.0072(14) 0.0095(14) 0.0184(14)
C16 0.0462(16) 0.0679(19) 0.071(2) 0.0183(14) 0.0083(14) 0.0040(15)
C17 0.0563(17) 0.0542(16) 0.0662(18) 0.0295(14) -0.0049(14) 0.0084(13)
C18 0.0533(15) 0.0344(12) 0.0365(13) 0.0147(11) -0.0003(11) 0.0059(10)
C19 0.0440(13) 0.0379(12) 0.0363(12) 0.0133(10) 0.0000(10) 0.0089(10)

loop_
_atom_type_symbol
_atom_type_description
_atom_type_scat_dispersion_real
_atom_type_scat_dispersion_imag
_atom_type_scat_source
C C 0.0033 0.0016 'International Tables Vol C Tables 4.2.6.8 and 6.1.1.4'
H H 0.0000 0.0000 'International Tables Vol C Tables 4.2.6.8 and 6.1.1.4'
N N 0.0061 0.0033 'International Tables Vol C Tables 4.2.6.8 and 6.1.1.4'
Co Co 0.3494 0.9721 'International Tables Vol C Tables 4.2.6.8 and 6.1.1.4'
Cl Cl 0.1484 0.1585 'International Tables Vol C Tables 4.2.6.8 and 6.1.1.4'

loop_
_geom_angle_atom_site_label_1
_geom_angle_atom_site_label_2
_geom_angle_atom_site_label_3
_geom_angle
_geom_angle_publ_flag
N1 Co Cl2 106.12(6) y
N1 Co Cl1 103.13(6) y
Cl2 Co Cl1 114.55(3) y
N1 Co Cl3 116.62(6) y
Cl2 Co Cl3 111.45(3) y
Cl1 Co Cl3 104.98(3) y
C1 N1 C8 118.0(2) ?
C1 N1 Co 116.98(16) ?
C8 N1 Co 124.86(15) ?
C11 N2 C18 123.6(2) ?
C11 N2 H2A 118.2 ?
C18 N2 H2A 118.2 ?
N1 C1 C2 124.0(2) ?
N1 C1 H1 118.0 ?
C2 C1 H1 118.0 ?
C3 C2 C1 118.8(2) ?
C3 C2 H2 120.6 ?
C1 C2 H2 120.6 ?
C2 C3 C9 119.8(2) ?
C2 C3 H3 120.1 ?
C9 C3 H3 120.1 ?
C5 C4 C9 120.4(2) ?
C5 C4 H4 119.8 ?
C9 C4 H4 119.8 ?
C4 C5 C6 120.3(2) ?
C4 C5 H5 119.8 ?
C6 C5 H5 119.8 ?
C7 C6 C5 121.1(3) ?
C7 C6 H6 119.4 ?
C5 C6 H6 119.4 ?
C6 C7 C8 119.9(2) ?
C6 C7 H7 120.0 ?
C8 C7 H7 120.0 ?
N1 C8 C9 121.0(2) ?
N1 C8 C7 119.8(2) ?
C9 C8 C7 119.2(2) ?
C3 C9 C8 118.4(2) ?
C3 C9 C4 122.7(2) ?
C8 C9 C4 119.0(2) ?
N2 C11 C12 120.6(3) ?
N2 C11 H11 119.7 ?
C12 C11 H11 119.7 ?
C13 C12 C11 118.8(3) ?
C13 C12 H12 120.6 ?
C11 C12 H12 120.6 ?
C12 C13 C19 121.0(2) ?
C12 C13 H13 119.5 ?
C19 C13 H13 119.5 ?
C15 C14 C19 120.4(2) ?
C15 C14 H14 119.8 ?
C19 C14 H14 119.8 ?
C14 C15 C16 120.6(3) ?
C14 C15 H15 119.7 ?
C16 C15 H15 119.7 ?
C17 C16 C15 121.3(3) ?
C17 C16 H16 119.3 ?
C15 C16 H16 119.3 ?
C16 C17 C18 118.8(3) ?
C16 C17 H17 120.6 ?
C18 C17 H17 120.6 ?
N2 C18 C17 121.5(2) ?
N2 C18 C19 117.5(2) ?
C17 C18 C19 121.0(2) ?
C13 C19 C18 118.5(2) ?
C13 C19 C14 123.6(2) ?
C18 C19 C14 117.9(2) ?

loop_
_geom_bond_atom_site_label_1
_geom_bond_atom_site_label_2
_geom_bond_distance
_geom_bond_publ_flag
Co N1 2.0643(19) y
Co Cl2 2.2375(7) y
Co Cl1 2.2525(8) y
Co Cl3 2.2722(7) y
N1 C1 1.325(3) ?
N1 C8 1.375(3) ?
N2 C11 1.314(4) ?
N2 C18 1.369(3) ?
N2 H2A 0.8600 ?
C1 C2 1.392(4) ?
C1 H1 0.9300 ?
C2 C3 1.356(4) ?
C2 H2 0.9300 ?
C3 C9 1.407(4) ?
C3 H3 0.9300 ?
C4 C5 1.357(4) ?
C4 C9 1.412(4) ?
C4 H4 0.9300 ?
C5 C6 1.397(4) ?
C5 H5 0.9300 ?
C6 C7 1.357(3) ?
C6 H6 0.9300 ?
C7 C8 1.411(3) ?
C7 H7 0.9300 ?
C8 C9 1.410(3) ?
C11 C12 1.375(4) ?
C11 H11 0.9300 ?
C12 C13 1.365(4) ?
C12 H12 0.9300 ?
C13 C19 1.399(3) ?
C13 H13 0.9300 ?
C14 C15 1.350(4) ?
C14 C19 1.413(3) ?
C14 H14 0.9300 ?
C15 C16 1.392(4) ?
C15 H15 0.9300 ?
C16 C17 1.358(4) ?
C16 H16 0.9300 ?
C17 C18 1.397(4) ?
C17 H17 0.9300 ?
C18 C19 1.403(3) ?

loop_
_geom_hbond_atom_site_label_D
_geom_hbond_atom_site_label_H
_geom_hbond_atom_site_label_A
_geom_hbond_site_symmetry_A
_geom_hbond_distance_DH
_geom_hbond_distance_HA
_geom_hbond_distance_DA
_geom_hbond_angle_DHA
_geom_hbond_publ_flag
N2 H2a Cl3 . 0.86 2.76 3.310(2) 124 y
N2 H2a Cl3 2_666 0.86 2.75 3.359(2) 130 y
